data_7220301
loop_
_publ_author_name
'Ostrowska, Kinga'
'Kowalczyk, Iwona'
'Ka\'zmierczak, Micha\/l'
'Katrusiak, Andrzej'
'Szafran, Miros\/law'
'Komasa, Anna'
'Dega-Szafran, Zofia'

_publ_section_title
;
 Rare stoichiometry of carboxyl--carboxylate benzbetaine complexes: in
 vitro versus in silico
;
_journal_issue 22
_journal_name_full CrystEngComm
_journal_page_first 4143
_journal_paper_doi 10.1039/C5CE00054H
_journal_volume 17
_journal_year 2015
_chemical_formula_moiety '2(C10 H14 N O2), C10 H13 N O2, 2(I)'
_chemical_formula_sum 'C30 H41 I2 N3 O6'
_chemical_formula_weight 793.46
_chemical_melting_point 459
_chemical_name_common
;
?
;
_chemical_name_systematic '[di-(3-trimethylammonium-benzoic acid)-(3-trimethylammonium-benzoate)]diiodide'
_space_group_IT_number 56
_symmetry_cell_setting orthorhombic
_symmetry_space_group_name_Hall '-P 2ab 2ac'
_symmetry_space_group_name_H-M 'P c c n'
_atom_sites_solution_hydrogens geom
_atom_sites_solution_primary direct
_atom_sites_solution_secondary difmap
_audit_creation_method SHELXL-97
_audit_update_record
;
2015-01-02 deposited with the CCDC.
2015-04-23 downloaded from the CCDC.
;
_cell_angle_alpha 90.00
_cell_angle_beta 90.00
_cell_angle_gamma 90.00
_cell_formula_units_Z 8
_cell_length_a 37.3738(17)
_cell_length_b 13.9167(11)
_cell_length_c 12.8674(7)
_cell_measurement_reflns_used 7338
_cell_measurement_temperature 296(2)
_cell_measurement_theta_max 27.91
_cell_measurement_theta_min 2.18
_cell_volume 6692.6(7)
_computing_cell_refinement 'CrysAlis (Oxford Diffraction, 2002)'
_computing_data_collection 'CrysAlis (Oxford Diffraction, 2002)'
_computing_data_reduction 'CrysAlis (Oxford Diffraction, 2002)'
_computing_molecular_graphics
;X-Seed (Barbour, 2001) 
and POV-Ray (Persistence of Vision, 2004)

Mercury (2008)
;
_computing_publication_material 'SHELXL-97 (Sheldrick, 1997)'
_computing_structure_refinement 'SHELXL-97 (Sheldrick, 1997)'
_computing_structure_solution 'SHELXS-97 (Sheldrick, 1997)'
_diffrn_ambient_temperature 296(2)
_diffrn_measured_fraction_theta_full 0.915
_diffrn_measured_fraction_theta_max 0.915
_diffrn_radiation_monochromator graphite
_diffrn_radiation_source 'fine-focus sealed tube'
_diffrn_radiation_type MoK\a
_diffrn_radiation_wavelength 0.71073
_diffrn_reflns_av_R_equivalents 0.0511
_diffrn_reflns_av_sigmaI/netI 0.0814
_diffrn_reflns_limit_h_max 38
_diffrn_reflns_limit_h_min -47
_diffrn_reflns_limit_k_max 17
_diffrn_reflns_limit_k_min -17
_diffrn_reflns_limit_l_max 15
_diffrn_reflns_limit_l_min -16
_diffrn_reflns_number 16812
_diffrn_reflns_theta_full 27.91
_diffrn_reflns_theta_max 27.91
_diffrn_reflns_theta_min 2.18
_exptl_absorpt_coefficient_mu 1.923
_exptl_absorpt_correction_T_max 0.809
_exptl_absorpt_correction_T_min 0.625
_exptl_absorpt_correction_type multi-scan
_exptl_absorpt_process_details
; 
Correction for absorption was made using XEMP (SHELXTL, 
Sheldrick (1990)).
;
_exptl_crystal_colour colourless
_exptl_crystal_density_diffrn 1.575
_exptl_crystal_density_method 'not measured'
_exptl_crystal_description plate
_exptl_crystal_F_000 3168
_exptl_crystal_size_max 0.25
_exptl_crystal_size_mid 0.21
_exptl_crystal_size_min 0.11
_refine_diff_density_max 1.160
_refine_diff_density_min -0.871
_refine_diff_density_rms 0.098
_refine_ls_extinction_method none
_refine_ls_goodness_of_fit_ref 1.038
_refine_ls_hydrogen_treatment mixed
_refine_ls_matrix_type full
_refine_ls_number_parameters 372
_refine_ls_number_reflns 7338
_refine_ls_number_restraints 0
_refine_ls_restrained_S_all 1.038
_refine_ls_R_factor_all 0.1384
_refine_ls_R_factor_gt 0.0639
_refine_ls_shift/su_max 0.001
_refine_ls_shift/su_mean 0.000
_refine_ls_structure_factor_coef Fsqd
_refine_ls_weighting_details 'calc w=1/[\s^2^(Fo^2^)+(0.0193P)^2^+6.7756P] where P=(Fo^2^+2Fc^2^)/3'
_refine_ls_weighting_scheme calc
_refine_ls_wR_factor_gt 0.0823
_refine_ls_wR_factor_ref 0.1033
_reflns_number_gt 3911
_reflns_number_total 7338
_reflns_threshold_expression >2sigma(I)
_cod_data_source_file c5ce00054h2.cif
_cod_data_source_block complex_II
_cod_depositor_comments
;
The following automatic conversions were performed:

'_symmetry_cell_setting' value 'Orthorhombic' changed to
'orthorhombic' according to
/usr/data/users/saulius/crontab/automatic-downloads/rss-feeds/RSC/lib/dictionaries/cif_core.dic
dictionary named 'cif_core.dic' version 2.4.2 from 2011-04-26.

Automatic conversion script
Id: cif_fix_values 3271 2015-04-21 07:52:19Z andrius 

 Adding full bibliography for 7220300--7220302.cif.
;
_cod_original_sg_symbol_H-M Pccn
_cod_database_code 7220301

loop_
_symmetry_equiv_pos_as_xyz
'x, y, z'
'-x+1/2, -y+1/2, z'
'-x, y+1/2, -z+1/2'
'x+1/2, -y, -z+1/2'
'-x, -y, -z'
'x-1/2, y-1/2, -z'
'x, -y-1/2, z-1/2'
'-x-1/2, y, z-1/2'

loop_
_atom_site_label
_atom_site_type_symbol
_atom_site_fract_x
_atom_site_fract_y
_atom_site_fract_z
_atom_site_U_iso_or_equiv
_atom_site_adp_type
_atom_site_occupancy
_atom_site_symmetry_multiplicity
_atom_site_calc_flag
_atom_site_refinement_flags
I1 I -0.075759(11) 0.33934(3) 0.41953(3) 0.05460(15) Uani 1 1 d .
I2 I 0.073852(11) 0.35432(3) 0.78537(3) 0.05848(16) Uani 1 1 d .
C1 C 0.25588(13) -0.1199(4) 0.7428(4) 0.0275(13) Uani 1 1 d .
C2 C 0.28143(13) -0.1288(4) 0.8206(4) 0.0286(13) Uani 1 1 d .
H2 H 0.2748 -0.1292 0.8903 0.034 Uiso 1 1 calc R
C3 C 0.31689(13) -0.1372(4) 0.7918(4) 0.0265(12) Uani 1 1 d .
C4 C 0.32688(14) -0.1339(4) 0.6891(4) 0.0352(14) Uani 1 1 d .
H4 H 0.3509 -0.1374 0.6708 0.042 Uiso 1 1 calc .
C5 C 0.30101(11) -0.1253(3) 0.6133(3) 0.0388(15) Uani 1 1 d .
H5 H 0.3076 -0.1242 0.5436 0.047 Uiso 1 1 calc R
C6 C 0.26592(11) -0.1184(3) 0.6401(3) 0.0354(14) Uani 1 1 d R
H6 H 0.2485 -0.1127 0.5887 0.042 Uiso 1 1 d R
C7 C 0.21740(14) -0.1055(4) 0.7750(5) 0.0331(14) Uani 1 1 d .
O1 O 0.19527(9) -0.1069(3) 0.6971(3) 0.0480(11) Uani 1 1 d .
H1 H 0.1760 -0.0845 0.7153 0.058 Uiso 1 1 calc R
O2 O 0.20881(10) -0.0939(4) 0.8644(3) 0.0642(15) Uani 1 1 d .
N1 N 0.34585(11) -0.1490(3) 0.8721(3) 0.0319(11) Uani 1 1 d .
C8 C 0.33162(16) -0.1528(5) 0.9799(4) 0.0556(19) Uani 1 1 d G
H81 H 0.3153 -0.2059 0.9840 0.083 Uiso 1 1 d G
H82 H 0.3196 -0.0949 1.0002 0.083 Uiso 1 1 d G
H83 H 0.3515 -0.1641 1.0255 0.083 Uiso 1 1 d G
C9 C 0.36581(17) -0.2403(5) 0.8505(5) 0.0565(19) Uani 1 1 d G
H91 H 0.3480 -0.2898 0.8551 0.085 Uiso 1 1 d G
H92 H 0.3837 -0.2506 0.9028 0.085 Uiso 1 1 d G
H93 H 0.3767 -0.2420 0.7830 0.085 Uiso 1 1 d G
C10 C 0.37127(17) -0.0654(5) 0.8651(6) 0.062(2) Uani 1 1 d G
H101 H 0.3897 -0.0770 0.9156 0.093 Uiso 1 1 d G
H102 H 0.3587 -0.0075 0.8825 0.093 Uiso 1 1 d G
H103 H 0.3819 -0.0588 0.7975 0.093 Uiso 1 1 d G
C11 C 0.07799(13) 0.0232(4) 0.7027(4) 0.0323(13) Uani 1 1 d .
C12 C 0.05822(13) 0.0867(4) 0.6427(4) 0.0344(14) Uani 1 1 d .
H12 H 0.0689 0.1183 0.5871 0.041 Uiso 1 1 calc R
C13 C 0.02262(13) 0.1031(4) 0.6659(4) 0.0343(14) Uani 1 1 d .
C14 C 0.00677(16) 0.0563(4) 0.7477(5) 0.0540(19) Uani 1 1 d .
H14 H -0.0173 0.0670 0.7621 0.065 Uiso 1 1 calc R
C15 C 0.02611(16) -0.0062(5) 0.8087(6) 0.066(2) Uani 1 1 d .
H15 H 0.0154 -0.0366 0.8651 0.079 Uiso 1 1 calc R
C16 C 0.06204(16) -0.0237(4) 0.7850(5) 0.0524(18) Uani 1 1 d .
H16 H 0.0752 -0.0668 0.8248 0.063 Uiso 1 1 calc R
C17 C 0.11740(13) 0.0073(4) 0.6815(5) 0.0339(14) Uani 1 1 d .
O11 O 0.13290(10) -0.0547(3) 0.7362(3) 0.0517(12) Uani 1 1 d .
O12 O 0.13191(10) 0.0593(3) 0.6151(3) 0.0494(12) Uani 1 1 d .
N11 N 0.00046(11) 0.1704(3) 0.6018(4) 0.0421(13) Uani 1 1 d G
C18 C 0.02216(17) 0.2349(5) 0.5333(5) 0.067(2) Uani 1 1 d G
H181 H 0.0368 0.2022 0.4834 0.100 Uiso 1 1 d G
H182 H 0.0371 0.2716 0.5793 0.100 Uiso 1 1 d G
H183 H 0.0060 0.2772 0.4978 0.100 Uiso 1 1 d G
C19 C -0.02437(17) 0.1141(4) 0.5339(6) 0.097(3) Uani 1 1 d G
H191 H -0.0107 0.0777 0.4845 0.146 Uiso 1 1 d G
H192 H -0.0401 0.1573 0.4977 0.146 Uiso 1 1 d G
H193 H -0.0383 0.0711 0.5760 0.146 Uiso 1 1 d G
C20 C -0.02083(18) 0.2364(5) 0.6702(5) 0.064(2) Uani 1 1 d G
H201 H -0.0051 0.2684 0.7181 0.096 Uiso 1 1 d G
H202 H -0.0383 0.2001 0.7083 0.096 Uiso 1 1 d G
H203 H -0.0327 0.2833 0.6277 0.096 Uiso 1 1 d G
C21 C 0.25702(14) 0.1210(4) 0.6090(4) 0.0318(13) Uani 1 1 d .
C22 C 0.28363(14) 0.1278(4) 0.5341(4) 0.0313(13) Uani 1 1 d .
H22 H 0.2777 0.1267 0.4639 0.038 Uiso 1 1 calc R
C23 C 0.31885(14) 0.1361(4) 0.5638(4) 0.0272(13) Uani 1 1 d .
C24 C 0.32809(15) 0.1340(4) 0.6679(4) 0.0369(15) Uani 1 1 d .
H24 H 0.3520 0.1375 0.6874 0.044 Uiso 1 1 calc R
C25 C 0.30198(15) 0.1267(4) 0.7420(4) 0.0394(15) Uani 1 1 d .
H25 H 0.3082 0.1253 0.8120 0.047 Uiso 1 1 calc R
C26 C 0.26642(14) 0.1215(4) 0.7132(4) 0.0345(14) Uani 1 1 d .
H26 H 0.2487 0.1183 0.7638 0.041 Uiso 1 1 calc R
C27 C 0.21933(15) 0.1083(5) 0.5748(5) 0.0385(15) Uani 1 1 d .
O21 O 0.19636(10) 0.1086(3) 0.6519(3) 0.0513(12) Uani 1 1 d .
H21 H 0.1768 0.0902 0.6309 0.062 Uiso 1 1 calc R
O22 O 0.21114(10) 0.0954(4) 0.4862(3) 0.0716(16) Uani 1 1 d .
N21 N 0.34843(11) 0.1460(3) 0.4859(3) 0.0332(11) Uani 1 1 d .
C28 C 0.33512(17) 0.1491(5) 0.3768(4) 0.0542(19) Uani 1 1 d G
H281 H 0.3225 0.0916 0.3576 0.081 Uiso 1 1 d G
H282 H 0.3557 0.1567 0.3329 0.081 Uiso 1 1 d G
H283 H 0.3196 0.2035 0.3687 0.081 Uiso 1 1 d G
C29 C 0.36830(19) 0.2384(5) 0.5064(6) 0.067(2) Uani 1 1 d G
H291 H 0.3515 0.2904 0.5007 0.100 Uiso 1 1 d G
H292 H 0.3864 0.2450 0.4539 0.100 Uiso 1 1 d G
H293 H 0.3793 0.2397 0.5738 0.100 Uiso 1 1 d G
C30 C 0.37359(19) 0.0622(5) 0.4955(6) 0.070(2) Uani 1 1 d G
H301 H 0.3612 0.0040 0.4782 0.106 Uiso 1 1 d G
H302 H 0.3849 0.0552 0.5621 0.106 Uiso 1 1 d G
H303 H 0.3914 0.0752 0.4437 0.106 Uiso 1 1 d G

loop_
_atom_site_aniso_label
_atom_site_aniso_U_11
_atom_site_aniso_U_22
_atom_site_aniso_U_33
_atom_site_aniso_U_23
_atom_site_aniso_U_13
_atom_site_aniso_U_12
I1 0.0364(2) 0.0836(3) 0.0437(2) 0.0141(3) 0.0027(2) 0.0129(2)
I2 0.0419(2) 0.0793(3) 0.0542(3) 0.0105(3) -0.0031(2) -0.0106(3)
C1 0.027(3) 0.026(3) 0.029(3) -0.001(3) -0.003(2) 0.002(3)
C2 0.032(3) 0.034(3) 0.020(3) 0.001(3) -0.002(2) 0.002(3)
C3 0.025(3) 0.026(3) 0.029(3) 0.006(3) -0.003(2) 0.005(2)
C4 0.028(3) 0.044(4) 0.034(3) 0.004(3) 0.005(3) 0.004(3)
C5 0.047(4) 0.049(4) 0.021(3) 0.000(3) 0.004(3) 0.010(3)
C6 0.043(3) 0.034(3) 0.029(3) -0.002(3) -0.007(3) 0.006(3)
C7 0.027(3) 0.038(3) 0.035(4) 0.005(3) -0.005(3) -0.002(3)
O1 0.028(2) 0.077(3) 0.039(2) -0.004(3) -0.0036(19) 0.012(2)
O2 0.031(2) 0.129(4) 0.032(3) 0.005(3) 0.004(2) 0.009(3)
N1 0.027(2) 0.036(3) 0.032(3) 0.007(3) 0.000(2) -0.001(2)
C8 0.041(4) 0.093(6) 0.032(4) 0.007(4) -0.004(3) 0.004(4)
C9 0.053(4) 0.062(5) 0.054(4) -0.006(4) -0.015(3) 0.033(4)
C10 0.051(4) 0.072(5) 0.064(5) 0.007(5) -0.011(4) -0.025(4)
C11 0.024(3) 0.029(3) 0.044(4) 0.004(3) 0.001(3) 0.005(3)
C12 0.025(3) 0.039(4) 0.039(4) 0.001(3) -0.003(3) 0.007(3)
C13 0.022(3) 0.035(3) 0.046(4) 0.003(3) 0.004(3) 0.005(3)
C14 0.027(3) 0.051(4) 0.084(5) 0.015(4) 0.009(3) 0.011(3)
C15 0.038(4) 0.068(5) 0.091(6) 0.034(5) 0.027(4) 0.010(4)
C16 0.039(3) 0.045(4) 0.073(5) 0.020(4) 0.000(3) 0.003(3)
C17 0.021(3) 0.042(4) 0.038(3) -0.003(3) -0.006(3) 0.003(3)
O11 0.031(2) 0.063(3) 0.061(3) 0.022(3) 0.001(2) 0.012(2)
O12 0.024(2) 0.065(3) 0.060(3) 0.021(3) 0.003(2) 0.004(2)
N11 0.026(2) 0.048(3) 0.052(3) -0.005(3) -0.007(2) 0.007(3)
C18 0.044(4) 0.098(6) 0.058(5) 0.033(5) 0.007(4) 0.023(4)
C19 0.084(6) 0.070(5) 0.138(8) -0.028(6) -0.076(6) 0.024(5)
C20 0.056(4) 0.070(5) 0.067(5) 0.010(5) 0.014(4) 0.026(4)
C21 0.031(3) 0.032(3) 0.032(3) 0.006(3) 0.002(3) 0.002(3)
C22 0.036(3) 0.033(3) 0.025(3) 0.004(3) -0.001(3) -0.001(3)
C23 0.032(3) 0.025(3) 0.025(3) -0.003(3) 0.005(2) 0.001(3)
C24 0.035(3) 0.044(4) 0.032(3) 0.002(3) -0.005(3) -0.006(3)
C25 0.049(4) 0.047(4) 0.023(3) 0.004(3) -0.006(3) 0.000(3)
C26 0.035(3) 0.038(4) 0.031(3) 0.000(3) 0.006(3) -0.001(3)
C27 0.031(3) 0.051(4) 0.034(4) 0.009(4) 0.003(3) 0.001(3)
O21 0.034(2) 0.076(3) 0.045(3) 0.001(3) 0.006(2) -0.004(2)
O22 0.035(2) 0.146(5) 0.034(3) 0.003(3) 0.000(2) -0.014(3)
N21 0.029(2) 0.039(3) 0.031(3) 0.000(3) 0.004(2) 0.003(2)
C28 0.047(4) 0.086(5) 0.030(3) 0.006(4) 0.004(3) -0.008(4)
C29 0.070(5) 0.069(5) 0.061(5) -0.014(5) 0.024(4) -0.034(4)
C30 0.068(5) 0.075(5) 0.068(5) 0.005(5) 0.019(4) 0.033(4)

loop_
_atom_type_symbol
_atom_type_description
_atom_type_scat_dispersion_real
_atom_type_scat_dispersion_imag
_atom_type_scat_source
C C 0.0033 0.0016 'International Tables Vol C Tables 4.2.6.8 and 6.1.1.4'
H H 0.0000 0.0000 'International Tables Vol C Tables 4.2.6.8 and 6.1.1.4'
N N 0.0061 0.0033 'International Tables Vol C Tables 4.2.6.8 and 6.1.1.4'
O O 0.0106 0.0060 'International Tables Vol C Tables 4.2.6.8 and 6.1.1.4'
I I -0.4742 1.8119 'International Tables Vol C Tables 4.2.6.8 and 6.1.1.4'

loop_
_geom_angle_atom_site_label_1
_geom_angle_atom_site_label_2
_geom_angle_atom_site_label_3
_geom_angle
_geom_angle_site_symmetry_1
C7 O1 H1 109.5 .
C8 N1 C9 108.7(5) .
C8 N1 C10 108.1(5) .
C9 N1 C10 109.3(5) .
C8 N1 C3 112.8(4) .
C9 N1 C3 108.8(4) .
C10 N1 C3 109.2(4) .
C6 C1 C2 120.5(5) .
C6 C1 C7 121.5(4) .
C2 C1 C7 117.9(5) .
C3 C2 C1 118.2(5) .
C3 C2 H2 120.9 .
C1 C2 H2 120.9 .
C4 C3 C2 121.1(5) .
C4 C3 N1 117.9(4) .
C2 C3 N1 120.9(5) .
C3 C4 C5 119.5(5) .
C3 C4 H4 120.3 .
C5 C4 H4 120.3 .
C6 C5 C4 120.3(3) .
C6 C5 H5 119.9 .
C4 C5 H5 119.9 .
C5 C6 C1 120.4(3) .
C5 C6 H6 120.0 .
C1 C6 H6 119.6 .
O2 C7 O1 124.7(5) .
O2 C7 C1 122.3(5) .
O1 C7 C1 113.0(5) .
N1 C10 H101 106.4 .
N1 C10 H102 109.0 .
H101 C10 H102 109.5 .
N1 C10 H103 112.9 .
H101 C10 H103 109.5 .
H102 C10 H103 109.5 .
N1 C8 H81 107.8 .
N1 C8 H82 113.1 .
H81 C8 H82 109.5 .
N1 C8 H83 107.4 .
H81 C8 H83 109.5 .
H82 C8 H83 109.5 .
N1 C9 H91 104.6 .
N1 C9 H92 110.1 .
H91 C9 H92 109.5 .
N1 C9 H93 113.6 .
H91 C9 H93 109.5 .
H92 C9 H93 109.5 .
C16 C11 C12 119.9(5) .
C16 C11 C17 119.3(5) .
C12 C11 C17 120.8(5) .
C13 C12 C11 119.9(5) .
C13 C12 H12 120.1 .
C11 C12 H12 120.1 .
C14 C13 C12 120.2(5) .
C14 C13 N11 118.7(5) .
C12 C13 N11 121.1(5) .
C13 C14 C15 120.7(6) .
C13 C14 H14 119.6 .
C15 C14 H14 119.6 .
C14 C15 C16 119.3(6) .
C14 C15 H15 120.4 .
C16 C15 H15 120.4 .
C11 C16 C15 120.1(6) .
C11 C16 H16 120.0 .
C15 C16 H16 120.0 .
O12 C17 O11 125.7(5) .
O12 C17 C11 117.6(5) .
O11 C17 C11 116.6(5) .
N11 C20 H201 109.7 .
N11 C20 H202 109.7 .
H201 C20 H202 109.5 .
N11 C20 H203 109.0 .
H201 C20 H203 109.5 .
H202 C20 H203 109.5 .
N11 C18 H181 114.8 .
N11 C18 H182 105.7 .
H181 C18 H182 109.5 .
N11 C18 H183 107.8 .
H181 C18 H183 109.5 .
H182 C18 H183 109.5 .
C19 N11 C19 0.0(5) 1
C19 N11 C18 107.9(5) 1
C19 N11 C18 107.9(5) .
C19 N11 C13 109.7(4) 1
C19 N11 C13 109.7(4) .
C18 N11 C13 113.5(4) .
C19 N11 C20 109.5(5) 1
C19 N11 C20 109.5(5) .
C18 N11 C20 105.4(5) .
C13 N11 C20 110.6(4) .
C19 C19 N11 0(10) 1
C19 C19 H191 0.0 1
N11 C19 H191 109.5 .
C19 C19 H192 0.0 1
N11 C19 H192 109.5 .
H191 C19 H192 109.5 .
C19 C19 H193 0.0 1
N11 C19 H193 109.5 .
H191 C19 H193 109.5 .
H192 C19 H193 109.5 .
C27 O21 H21 109.5 .
C28 N21 C23 112.8(4) .
C28 N21 C30 108.0(5) .
C23 N21 C30 109.6(5) .
C28 N21 C29 107.7(5) .
C23 N21 C29 108.9(4) .
C30 N21 C29 109.8(5) .
C26 C21 C22 119.3(5) .
C26 C21 C27 121.8(5) .
C22 C21 C27 118.7(5) .
C23 C22 C21 119.9(5) .
C23 C22 H22 120.1 .
C21 C22 H22 120.1 .
C22 C23 C24 120.4(5) .
C22 C23 N21 121.9(5) .
C24 C23 N21 117.7(5) .
C25 C24 C23 119.9(5) .
C25 C24 H24 120.0 .
C23 C24 H24 120.0 .
C24 C25 C26 120.1(5) .
C24 C25 H25 119.9 .
C26 C25 H25 119.9 .
C25 C26 C21 120.3(5) .
C25 C26 H26 119.9 .
C21 C26 H26 119.9 .
O22 C27 O21 123.7(5) .
O22 C27 C21 122.9(5) .
O21 C27 C21 113.3(5) .
N21 C30 H301 109.4 .
N21 C30 H302 115.3 .
H301 C30 H302 109.5 .
N21 C30 H303 103.5 .
H301 C30 H303 109.5 .
H302 C30 H303 109.5 .
N21 C28 H281 112.4 .
N21 C28 H282 106.9 .
H281 C28 H282 109.5 .
N21 C28 H283 109.1 .
H281 C28 H283 109.5 .
H282 C28 H283 109.5 .
N21 C29 H291 108.0 .
N21 C29 H292 107.7 .
H291 C29 H292 109.5 .
N21 C29 H293 112.7 .
H291 C29 H293 109.5 .
H292 C29 H293 109.5 .

loop_
_geom_bond_atom_site_label_1
_geom_bond_atom_site_label_2
_geom_bond_distance
_geom_bond_site_symmetry_2
O1 C7 1.300(6) .
O1 H1 0.8200 .
O2 C7 1.204(6) .
N1 C8 1.487(6) .
N1 C9 1.500(7) .
N1 C10 1.504(7) .
N1 C3 1.506(6) .
C1 C6 1.374(6) .
C1 C2 1.390(6) .
C1 C7 1.510(7) .
C2 C3 1.381(6) .
C2 H2 0.9300 .
C3 C4 1.374(7) .
C4 C5 1.378(6) .
C4 H4 0.9300 .
C5 C6 1.3592 .
C5 H5 0.9300 .
C6 H6 0.9302 .
C10 H101 0.9601 .
C10 H102 0.9599 .
C10 H103 0.9601 .
C8 H81 0.9600 .
C8 H82 0.9598 .
C8 H83 0.9602 .
C9 H91 0.9602 .
C9 H92 0.9598 .
C9 H93 0.9599 .
O11 C17 1.256(6) .
O12 C17 1.243(6) .
C11 C16 1.380(7) .
C11 C12 1.387(7) .
C11 C17 1.514(7) .
C12 C13 1.382(7) .
C12 H12 0.9300 .
C13 C14 1.372(8) .
C13 N11 1.498(7) .
C14 C15 1.378(8) .
C14 H14 0.9300 .
C15 C16 1.398(8) .
C15 H15 0.9300 .
C16 H16 0.9300 .
C20 N11 1.501(7) .
C20 H201 0.9597 .
C20 H202 0.9601 .
C20 H203 0.9602 .
C18 N11 1.497(7) .
C18 H181 0.9601 .
C18 H182 0.9600 .
C18 H183 0.9600 .
N11 C19 1.4963 1
N11 C19 1.4963 .
C19 C19 0.000(14) 1
C19 H191 0.9600 .
C19 H192 0.9601 .
C19 H193 0.9601 .
O21 C27 1.312(6) .
O21 H21 0.8200 .
O22 C27 1.194(6) .
N21 C28 1.490(6) .
N21 C23 1.498(6) .
N21 C30 1.502(7) .
N21 C29 1.509(7) .
C21 C26 1.385(7) .
C21 C22 1.389(7) .
C21 C27 1.487(7) .
C22 C23 1.376(7) .
C22 H22 0.9300 .
C23 C24 1.383(7) .
C24 C25 1.369(7) .
C24 H24 0.9300 .
C25 C26 1.382(7) .
C25 H25 0.9300 .
C26 H26 0.9300 .
C30 H301 0.9599 .
C30 H302 0.9600 .
C30 H303 0.9599 .
C28 H281 0.9600 .
C28 H282 0.9598 .
C28 H283 0.9603 .
C29 H291 0.9600 .
C29 H292 0.9600 .
C29 H293 0.9600 .

loop_
_geom_torsion_atom_site_label_1
_geom_torsion_atom_site_label_2
_geom_torsion_atom_site_label_3
_geom_torsion_atom_site_label_4
_geom_torsion
_geom_torsion_site_symmetry_4
C6 C1 C2 C3 -0.7(8) .
C7 C1 C2 C3 -176.8(5) .
C1 C2 C3 C4 1.9(8) .
C1 C2 C3 N1 -178.9(5) .
C8 N1 C3 C4 -179.2(5) .
C9 N1 C3 C4 -58.6(7) .
C10 N1 C3 C4 60.6(7) .
C8 N1 C3 C2 1.5(7) .
C9 N1 C3 C2 122.2(6) .
C10 N1 C3 C2 -118.6(6) .
C2 C3 C4 C5 -2.2(9) .
N1 C3 C4 C5 178.5(4) .
C3 C4 C5 C6 1.2(7) .
C4 C5 C6 C1 0.0(4) .
C2 C1 C6 C5 -0.3(6) .
C7 C1 C6 C5 175.8(4) .
C6 C1 C7 O2 -170.0(6) .
C2 C1 C7 O2 6.2(9) .
C6 C1 C7 O1 9.9(8) .
C2 C1 C7 O1 -174.0(5) .
C16 C11 C12 C13 0.2(8) .
C17 C11 C12 C13 -177.4(5) .
C11 C12 C13 C14 -0.3(9) .
C11 C12 C13 N11 -179.2(5) .
C12 C13 C14 C15 1.0(10) .
N11 C13 C14 C15 180.0(6) .
C13 C14 C15 C16 -1.5(11) .
C12 C11 C16 C15 -0.7(9) .
C17 C11 C16 C15 176.9(6) .
C14 C15 C16 C11 1.4(10) .
C16 C11 C17 O12 -171.3(5) .
C12 C11 C17 O12 6.3(8) .
C16 C11 C17 O11 5.6(8) .
C12 C11 C17 O11 -176.8(5) .
C14 C13 N11 C19 -73.8(7) 1
C12 C13 N11 C19 105.1(6) 1
C14 C13 N11 C19 -73.8(7) .
C12 C13 N11 C19 105.1(6) .
C14 C13 N11 C18 165.4(6) .
C12 C13 N11 C18 -15.6(7) .
C14 C13 N11 C20 47.2(7) .
C12 C13 N11 C20 -133.9(6) .
C18 N11 C19 C19 0.0(2) 1
C13 N11 C19 C19 0.0(2) 1
C20 N11 C19 C19 0.00(13) 1
C26 C21 C22 C23 -0.8(8) .
C27 C21 C22 C23 -177.7(5) .
C21 C22 C23 C24 2.6(8) .
C21 C22 C23 N21 -178.6(5) .
C28 N21 C23 C22 2.1(7) .
C30 N21 C23 C22 -118.3(6) .
C29 N21 C23 C22 121.6(6) .
C28 N21 C23 C24 -179.0(5) .
C30 N21 C23 C24 60.6(7) .
C29 N21 C23 C24 -59.5(7) .
C22 C23 C24 C25 -2.2(9) .
N21 C23 C24 C25 178.9(5) .
C23 C24 C25 C26 0.0(9) .
C24 C25 C26 C21 1.7(9) .
C22 C21 C26 C25 -1.3(9) .
C27 C21 C26 C25 175.4(5) .
C26 C21 C27 O22 -170.2(6) .
C22 C21 C27 O22 6.5(10) .
C26 C21 C27 O21 7.1(9) .
C22 C21 C27 O21 -176.1(5) .
